data_4519471
loop_
_publ_author_name
'Abdel Rahman Al Ahmad'
'Thierry Maris'
'Christian Pellerin'
'James D. Wuest'

_publ_section_title
;
 Adding a Pinch of Salt: Using Ionic Mixed-Crystal Seeds to Search for New
 Solid Forms
;
_journal_name_full 'Crystal Growth & Design'
_journal_page_first 7472
_journal_page_last 7481
_journal_paper_doi 10.1021/acs.cgd.3c00884
_journal_volume 23
_journal_year 2023
_chemical_formula_moiety 'C12 H14 N2, 0.996(Br), 1.004(Cl)'
_chemical_formula_sum 'C12 H14 Br Cl N2'
_chemical_formula_weight 301.39
_chemical_name_common
;
Paraquat Bromide Chloride 1:1
;
_chemical_name_systematic
;
1,1'-dimethyl-4,4'-bipyridin-1-ium bromide chloride
;
_space_group_crystal_system monoclinic
_space_group_IT_number 14
_space_group_name_Hall '-P 2ybc'
_space_group_name_H-M_alt 'P 1 21/c 1'
_atom_sites_solution_hydrogens geom
_atom_sites_solution_primary dual
_cell_angle_alpha 90
_cell_angle_beta 96.133(2)
_cell_angle_gamma 90
_cell_formula_units_Z 2
_cell_length_a 5.8291(2)
_cell_length_b 8.1043(3)
_cell_length_c 13.1926(5)
_cell_measurement_reflns_used 3758
_cell_measurement_temperature 150
_cell_measurement_theta_max 54.761
_cell_measurement_theta_min 4.748
_cell_volume 619.66(4)
_computing_cell_refinement
;
SAINT (2020) V8.40B; Integration Software for Single Crystal Data.
Bruker AXS Inc., Madison, WI 53719-1173.
;
_computing_data_collection
;
APEX 4 (2022) Bruker AXS Inc., Madison, WI 53719-1173.
;
_computing_data_reduction
;
SAINT (2020) V8.40B; Integration Software for Single Crystal Data.
Bruker AXS Inc., Madison, WI 53719-1173.
;
_computing_molecular_graphics 'Olex2 1.3 (Dolomanov et al., 2009)'
_computing_publication_material 'Olex2 1.3 (Dolomanov et al., 2009)'
_computing_structure_refinement 'XL  (Sheldrick, 2008)'
_computing_structure_solution 'SHELXT 2018/2 (Sheldrick, 2018)'
_diffrn_ambient_temperature 150
_diffrn_detector 'CMOS Area detector'
_diffrn_detector_area_resol_mean 10.42
_diffrn_detector_type 'Bruker CMOS Photon III '
_diffrn_measured_fraction_theta_full 0.986
_diffrn_measured_fraction_theta_max 0.980
_diffrn_measurement_device 'k-geometry diffractometer'
_diffrn_measurement_device_type 'Bruker Venture Metaljet'
_diffrn_measurement_method '\w and \f scans'
_diffrn_radiation_collimation 'Focusing mirrors'
_diffrn_radiation_monochromator 'Helios MX Mirror Optics'
_diffrn_radiation_probe x-ray
_diffrn_radiation_type 'Ga K\a'
_diffrn_radiation_wavelength 1.34139
_diffrn_reflns_av_R_equivalents 0.0300
_diffrn_reflns_av_unetI/netI 0.0240
_diffrn_reflns_Laue_measured_fraction_full 0.986
_diffrn_reflns_Laue_measured_fraction_max 0.980
_diffrn_reflns_limit_h_max 7
_diffrn_reflns_limit_h_min -7
_diffrn_reflns_limit_k_max 9
_diffrn_reflns_limit_k_min -9
_diffrn_reflns_limit_l_max 16
_diffrn_reflns_limit_l_min -15
_diffrn_reflns_number 5717
_diffrn_reflns_point_group_measured_fraction_full 0.986
_diffrn_reflns_point_group_measured_fraction_max 0.980
_diffrn_reflns_theta_full 53.594
_diffrn_reflns_theta_max 54.895
_diffrn_reflns_theta_min 5.583
_diffrn_source 'Metal Jet'
_diffrn_source_current 2.85
_diffrn_source_power 0.1986735
_diffrn_source_target Ga
_diffrn_source_type 'Gallium Liquid Metal Jet Source'
_diffrn_source_voltage 69.71
_exptl_absorpt_coefficient_mu 4.163
_exptl_absorpt_correction_T_max 0.1452
_exptl_absorpt_correction_T_min 0.0611
_exptl_absorpt_correction_type multi-scan
_exptl_absorpt_process_details
;
SADABS-2016/2 (Bruker,2016/2) was used for absorption correction.
wR2(int) was 0.1262 before and 0.0505 after correction.
The Ratio of minimum to maximum transmission is 0.4208.
The \l/2 correction factor is Not present.
;
_exptl_crystal_colour 'clear light colourless'
_exptl_crystal_colour_lustre clear
_exptl_crystal_colour_modifier light
_exptl_crystal_colour_primary colourless
_exptl_crystal_density_diffrn 1.615
_exptl_crystal_description needle
_exptl_crystal_F_000 304
_exptl_crystal_size_max 0.2
_exptl_crystal_size_mid 0.04
_exptl_crystal_size_min 0.04
_refine_diff_density_max 0.212
_refine_diff_density_min -0.197
_refine_diff_density_rms 0.046
_refine_ls_extinction_coef .
_refine_ls_extinction_method none
_refine_ls_goodness_of_fit_ref 1.156
_refine_ls_hydrogen_treatment constr
_refine_ls_matrix_type full
_refine_ls_number_parameters 78
_refine_ls_number_reflns 1148
_refine_ls_number_restraints 0
_refine_ls_restrained_S_all 1.156
_refine_ls_R_factor_all 0.0289
_refine_ls_R_factor_gt 0.0231
_refine_ls_shift/su_max 0.000
_refine_ls_shift/su_mean 0.000
_refine_ls_structure_factor_coef Fsqd
_refine_ls_weighting_details 'w=1/[\s^2^(Fo^2^)+(0.0200P)^2^+0.2405P] where P=(Fo^2^+2Fc^2^)/3'
_refine_ls_weighting_scheme calc
_refine_ls_wR_factor_gt 0.0566
_refine_ls_wR_factor_ref 0.0586
_reflns_Friedel_coverage 0.000
_reflns_Friedel_fraction_full .
_reflns_Friedel_fraction_max .
_reflns_number_gt 991
_reflns_number_total 1148
_reflns_threshold_expression 'I > 2\s(I)'
_cod_data_source_file S28_Pq-Br_1_00_Cl_1_00_P21_c.cif
_cod_data_source_block jw25612
_cod_database_code 4519471

loop_
_space_group_symop_id
_space_group_symop_operation_xyz
1 'x, y, z'
2 '-x, y+1/2, -z+1/2'
3 '-x, -y, -z'
4 'x, -y-1/2, z-1/2'

loop_
_atom_site_label
_atom_site_type_symbol
_atom_site_fract_x
_atom_site_fract_y
_atom_site_fract_z
_atom_site_U_iso_or_equiv
_atom_site_adp_type
_atom_site_occupancy
_atom_site_site_symmetry_order
_atom_site_calc_flag
_atom_site_refinement_flags_posn
_atom_site_refinement_flags_adp
_atom_site_refinement_flags_occupancy
_atom_site_disorder_assembly
_atom_site_disorder_group
Cl1 Cl 0.822(4) 0.424(2) 0.3251(15) 0.0373(4) Uani 0.502(4) 1 d . . P A 1
Br1 Br 0.8223(16) 0.4114(10) 0.3240(7) 0.0373(4) Uani 0.498(4) 1 d . . P A 2
C1 C 0.6376(4) 0.8127(3) 0.35862(17) 0.0403(6) Uani 1 1 d . . . . .
H1 H 0.592941 0.786499 0.289121 0.048 Uiso 1 1 calc R U . . .
N1 N 0.5158(3) 0.7519(2) 0.43073(13) 0.0354(4) Uani 1 1 d . . . . .
C2 C 0.8260(4) 0.9122(3) 0.38355(17) 0.0390(5) Uani 1 1 d . . . . .
H2 H 0.907979 0.956574 0.331340 0.047 Uiso 1 1 calc R U . . .
C3 C 0.8968(4) 0.9483(2) 0.48541(16) 0.0328(5) Uani 1 1 d . . . . .
C4 C 0.7665(4) 0.8822(3) 0.55868(17) 0.0371(5) Uani 1 1 d . . . . .
H4 H 0.809728 0.903749 0.628905 0.045 Uiso 1 1 calc R U . . .
C5 C 0.5768(4) 0.7866(3) 0.52984(16) 0.0366(5) Uani 1 1 d . . . . .
H5 H 0.487434 0.744468 0.580157 0.044 Uiso 1 1 calc R U . . .
C6 C 0.3161(4) 0.6434(3) 0.40017(18) 0.0414(6) Uani 1 1 d . . . . .
H6A H 0.214976 0.696451 0.345572 0.062 Uiso 1 1 calc R U . . .
H6B H 0.230098 0.624075 0.458954 0.062 Uiso 1 1 calc R U . . .
H6C H 0.371005 0.537818 0.375743 0.062 Uiso 1 1 calc R U . . .

loop_
_atom_site_aniso_label
_atom_site_aniso_U_11
_atom_site_aniso_U_22
_atom_site_aniso_U_33
_atom_site_aniso_U_23
_atom_site_aniso_U_13
_atom_site_aniso_U_12
Cl1 0.0365(2) 0.0399(12) 0.0365(3) -0.0003(6) 0.00835(16) -0.0023(7)
Br1 0.0365(2) 0.0399(12) 0.0365(3) -0.0003(6) 0.00835(16) -0.0023(7)
C1 0.0377(13) 0.0475(14) 0.0355(12) -0.0033(10) 0.0038(9) 0.0029(10)
N1 0.0333(10) 0.0322(9) 0.0407(10) 0.0000(8) 0.0042(8) 0.0035(8)
C2 0.0347(12) 0.0458(13) 0.0373(12) 0.0015(10) 0.0079(9) -0.0004(10)
C3 0.0329(11) 0.0308(11) 0.0350(11) 0.0013(9) 0.0051(9) 0.0067(8)
C4 0.0396(13) 0.0364(12) 0.0351(11) 0.0024(9) 0.0031(9) 0.0012(10)
C5 0.0389(13) 0.0342(12) 0.0371(11) 0.0055(9) 0.0061(9) 0.0014(9)
C6 0.0367(12) 0.0385(12) 0.0485(13) -0.0019(10) 0.0022(10) -0.0036(10)

loop_
_atom_type_symbol
_atom_type_description
_atom_type_scat_dispersion_real
_atom_type_scat_dispersion_imag
_atom_type_scat_source
C C 0.0137 0.0067 'International Tables Vol C Tables 4.2.6.8 and 6.1.1.4'
H H 0.0000 0.0000 'International Tables Vol C Tables 4.2.6.8 and 6.1.1.4'
Br Br -0.9338 1.0006 'International Tables Vol C Tables 4.2.6.8 and 6.1.1.4'
Cl Cl 0.3281 0.5435 'International Tables Vol C Tables 4.2.6.8 and 6.1.1.4'
N N 0.0241 0.0134 'International Tables Vol C Tables 4.2.6.8 and 6.1.1.4'

loop_
_geom_angle_atom_site_label_1
_geom_angle_atom_site_label_2
_geom_angle_atom_site_label_3
_geom_angle
_geom_angle_site_symmetry_1
_geom_angle_site_symmetry_3
N1 C1 H1 119.5 . .
N1 C1 C2 121.1(2) . .
C2 C1 H1 119.5 . .
C1 N1 C5 120.49(19) . .
C1 N1 C6 119.07(18) . .
C5 N1 C6 120.43(18) . .
C1 C2 H2 120.0 . .
C1 C2 C3 120.0(2) . .
C3 C2 H2 120.0 . .
C2 C3 C3 121.1(2) . 3_776
C2 C3 C4 117.4(2) . .
C4 C3 C3 121.5(2) . 3_776
C3 C4 H4 119.8 . .
C5 C4 C3 120.4(2) . .
C5 C4 H4 119.8 . .
N1 C5 C4 120.6(2) . .
N1 C5 H5 119.7 . .
C4 C5 H5 119.7 . .
N1 C6 H6A 109.5 . .
N1 C6 H6B 109.5 . .
N1 C6 H6C 109.5 . .
H6A C6 H6B 109.5 . .
H6A C6 H6C 109.5 . .
H6B C6 H6C 109.5 . .

loop_
_geom_bond_atom_site_label_1
_geom_bond_atom_site_label_2
_geom_bond_distance
_geom_bond_site_symmetry_2
C1 H1 0.9500 .
C1 N1 1.340(3) .
C1 C2 1.374(3) .
N1 C5 1.347(3) .
N1 C6 1.480(3) .
C2 H2 0.9500 .
C2 C3 1.394(3) .
C3 C3 1.484(4) 3_776
C3 C4 1.398(3) .
C4 H4 0.9500 .
C4 C5 1.370(3) .
C5 H5 0.9500 .
C6 H6A 0.9800 .
C6 H6B 0.9800 .
C6 H6C 0.9800 .

loop_
_geom_hbond_atom_site_label_D
_geom_hbond_atom_site_label_H
_geom_hbond_atom_site_label_A
_geom_hbond_distance_DH
_geom_hbond_distance_HA
_geom_hbond_distance_DA
_geom_hbond_angle_DHA
_geom_hbond_site_symmetry_A
_geom_hbond_publ_flag
C1 H1 Cl1 0.95 2.93 3.53(2) 122.5 2_655 yes
C1 H1 Br1 0.95 2.89 3.500(9) 123.3 2_655 yes
C2 H2 Cl1 0.95 2.74 3.61(2) 152.1 2_755 yes
C2 H2 Br1 0.95 2.74 3.592(9) 150.0 2_755 yes
C4 H4 Cl1 0.95 2.93 3.83(2) 157.9 4_576 yes
C4 H4 Br1 0.95 2.97 3.862(9) 156.4 4_576 yes
C5 H5 Cl1 0.95 2.68 3.60(2) 163.2 3_666 yes
C5 H5 Br1 0.95 2.63 3.558(9) 164.3 3_666 yes
C6 H6A Cl1 0.98 2.90 3.76(2) 147.0 2_655 yes
C6 H6A Br1 0.98 2.83 3.689(9) 147.3 2_655 yes
C6 H6B Cl1 0.98 2.92 3.84(2) 155.2 3_666 yes
C6 H6B Br1 0.98 2.93 3.836(9) 154.9 3_666 yes
C6 H6C Cl1 0.98 2.93 3.67(2) 133.0 . yes
C6 H6C Br1 0.98 2.97 3.726(9) 134.8 . yes

loop_
_geom_torsion_atom_site_label_1
_geom_torsion_atom_site_label_2
_geom_torsion_atom_site_label_3
_geom_torsion_atom_site_label_4
_geom_torsion
_geom_torsion_site_symmetry_1
_geom_torsion_site_symmetry_2
_geom_torsion_site_symmetry_3
_geom_torsion_site_symmetry_4
C1 N1 C5 C4 -1.1(3) . . . .
C1 C2 C3 C3 178.3(2) . . . 3_776
C1 C2 C3 C4 -1.3(3) . . . .
N1 C1 C2 C3 1.6(3) . . . .
C2 C1 N1 C5 -0.4(3) . . . .
C2 C1 N1 C6 -179.2(2) . . . .
C2 C3 C4 C5 -0.2(3) . . . .
C3 C3 C4 C5 -179.8(2) 3_776 . . .
C3 C4 C5 N1 1.4(3) . . . .
C6 N1 C5 C4 177.65(19) . . . .

_cod_database_fobs_code 4519471
